data_4322461
loop_
_publ_author_name
'Hans-Hermann Giese'
'Tassilo Habereder'
'Heinrich N\"oth'
'Werner Ponikwar'
'Steffen Thomas'
'Marcus Warchhold'

_publ_contact_author
;
      Heinrich N\"oth
      Institut f\"ur anorganische Chemie
      Universit\"at M\"unchen
      Meiserstr. 1
      80333 M\"unchen
      Bundesrepublik Deutschland
;
_publ_contact_author_email H.Noeth@lrz.uni-muenchen.de
_publ_contact_author_fax '089 5902 451'
_publ_contact_author_phone '089 5902 396'
_publ_section_title
;
 Metal Tetrahydridoborates and Tetrahydridoborato Metalates. 23.1 Amine
 Solvates of Lithium and Sodium Tetrahydridoborate
;
_journal_name_full 'Inorganic Chemistry'
_journal_page_first 4188
_journal_page_last 4196
_journal_paper_doi 10.1021/ic990205c
_journal_volume 38
_journal_year 1999
_chemical_formula_sum 'C9 H28 B N3 Na'
_chemical_formula_weight 212.14
_chemical_name_systematic
; 

?

;
_space_group_IT_number 217
_symmetry_cell_setting cubic
_symmetry_space_group_name_Hall 'I -4 2 3'
_symmetry_space_group_name_H-M 'I -4 3 m'
_atom_sites_solution_hydrogens geom
_atom_sites_solution_primary direct
_atom_sites_solution_secondary difmap
_audit_creation_method 'SHELXL-CIF-file updated by CIFRTF'
_cell_angle_alpha 90.00
_cell_angle_beta 90.00
_cell_angle_gamma 90.00
_cell_formula_units_Z 8
_cell_length_a 13.859(5)
_cell_length_b 13.859(5)
_cell_length_c 13.859(5)
_cell_measurement_reflns_used 53
_cell_measurement_temperature 183(3)
_cell_measurement_theta_max 14.07
_cell_measurement_theta_min 4.16
_cell_volume 2661.9(17)
_computing_cell_refinement 'SMART (V4.C50)'
_computing_data_collection 'SMART (V4.C50)'
_computing_data_reduction 'SAINT (V4.D50)'
_computing_molecular_graphics 'XP (SHELXTL-Ver.5)'
_computing_publication_material 'SHELXL (Sheldrick 1997)'
_computing_structure_refinement 'SHELXL-97 (Sheldrick, 1997)'
_computing_structure_solution 'SHELXS-97 (Sheldrick, 1990)'
_diffrn_ambient_temperature 183(3)
_diffrn_measured_fraction_theta_full 0.951
_diffrn_measured_fraction_theta_max 0.951
_diffrn_measurement_device_type 'Siemens SMART Area-detector'
_diffrn_measurement_method Hemisphere
_diffrn_radiation_monochromator graphite
_diffrn_radiation_source 'fine-focus sealed tube'
_diffrn_radiation_type MoK\a
_diffrn_radiation_wavelength 0.71073
_diffrn_reflns_av_R_equivalents 0.0416
_diffrn_reflns_av_sigmaI/netI 0.0141
_diffrn_reflns_limit_h_max 15
_diffrn_reflns_limit_h_min -15
_diffrn_reflns_limit_k_max 14
_diffrn_reflns_limit_k_min -14
_diffrn_reflns_limit_l_max 15
_diffrn_reflns_limit_l_min -15
_diffrn_reflns_number 5847
_diffrn_reflns_theta_full 23.20
_diffrn_reflns_theta_max 23.20
_diffrn_reflns_theta_min 6.91
_diffrn_standards_interval_time 0
_exptl_absorpt_coefficient_mu 0.091
_exptl_absorpt_correction_T_max 1.000
_exptl_absorpt_correction_T_min 0.782
_exptl_absorpt_correction_type SADABS
_exptl_crystal_colour colourless
_exptl_crystal_density_diffrn 1.059
_exptl_crystal_density_method 'not measured'
_exptl_crystal_description prism
_exptl_crystal_F_000 952
_exptl_crystal_size_max 0.35
_exptl_crystal_size_mid 0.3
_exptl_crystal_size_min 0.2
_refine_diff_density_max 0.239
_refine_diff_density_min -0.228
_refine_diff_density_rms 0.049
_refine_ls_abs_structure_details 'Flack H D (1983), Acta Cryst. A39, 876-881'
_refine_ls_abs_structure_Flack 0(2)
_refine_ls_extinction_method none
_refine_ls_goodness_of_fit_ref 1.169
_refine_ls_hydrogen_treatment mixed
_refine_ls_matrix_type full
_refine_ls_number_parameters 33
_refine_ls_number_reflns 376
_refine_ls_number_restraints 0
_refine_ls_restrained_S_all 1.169
_refine_ls_R_factor_all 0.0916
_refine_ls_R_factor_gt 0.0871
_refine_ls_shift/su_max 0.007
_refine_ls_shift/su_mean 0.002
_refine_ls_structure_factor_coef Fsqd
_refine_ls_weighting_details 'calc w=1/[\s^2^(Fo^2^)+(0.1030P)^2^+5.9645P] where P=(Fo^2^+2Fc^2^)/3'
_refine_ls_weighting_scheme calc
_refine_ls_wR_factor_gt 0.2268
_refine_ls_wR_factor_ref 0.2305
_reflns_number_gt 347
_reflns_number_total 376
_reflns_threshold_expression >2sigma(I)
_cod_data_source_file ic990205c_7.cif
_cod_data_source_block war2
_cod_depositor_comments
;
The following automatic conversions were performed:

'_refine_ls_hydrogen_treatment' value 'mixed ' changed to 'mixed'
according to the built-in table from CIF Core dictionary named
'cif_core.dic' version 2.4.1 from 2010-06-29.

Automatic conversion script
Id: cif_fix_values 1673 2011-04-08 12:14:43Z adriana 

The following automatic conversions were performed:

'_atom_sites_solution_primary' value 'direct methods' was changed to
'direct'.

'_atom_sites_solution_hydrogens' value 'geometrically' was changed to
'geom'.

Automatic conversion script
Id: cif_fix_values 6452 2018-10-05 10:23:21Z andrius 
;
_cod_original_cell_volume 2661.6(17)
_cod_database_code 4322461

loop_
_symmetry_equiv_pos_as_xyz
'x, y, z'
'-x, -y, z'
'-x, y, -z'
'x, -y, -z'
'z, x, y'
'z, -x, -y'
'-z, -x, y'
'-z, x, -y'
'y, z, x'
'-y, z, -x'
'y, -z, -x'
'-y, -z, x'
'y, x, z'
'-y, -x, z'
'y, -x, -z'
'-y, x, -z'
'x, z, y'
'-x, z, -y'
'-x, -z, y'
'x, -z, -y'
'z, y, x'
'z, -y, -x'
'-z, y, -x'
'-z, -y, x'
'x+1/2, y+1/2, z+1/2'
'-x+1/2, -y+1/2, z+1/2'
'-x+1/2, y+1/2, -z+1/2'
'x+1/2, -y+1/2, -z+1/2'
'z+1/2, x+1/2, y+1/2'
'z+1/2, -x+1/2, -y+1/2'
'-z+1/2, -x+1/2, y+1/2'
'-z+1/2, x+1/2, -y+1/2'
'y+1/2, z+1/2, x+1/2'
'-y+1/2, z+1/2, -x+1/2'
'y+1/2, -z+1/2, -x+1/2'
'-y+1/2, -z+1/2, x+1/2'
'y+1/2, x+1/2, z+1/2'
'-y+1/2, -x+1/2, z+1/2'
'y+1/2, -x+1/2, -z+1/2'
'-y+1/2, x+1/2, -z+1/2'
'x+1/2, z+1/2, y+1/2'
'-x+1/2, z+1/2, -y+1/2'
'-x+1/2, -z+1/2, y+1/2'
'x+1/2, -z+1/2, -y+1/2'
'z+1/2, y+1/2, x+1/2'
'z+1/2, -y+1/2, -x+1/2'
'-z+1/2, y+1/2, -x+1/2'
'-z+1/2, -y+1/2, x+1/2'

loop_
_atom_site_label
_atom_site_type_symbol
_atom_site_fract_x
_atom_site_fract_y
_atom_site_fract_z
_atom_site_U_iso_or_equiv
_atom_site_adp_type
_atom_site_occupancy
_atom_site_symmetry_multiplicity
_atom_site_calc_flag
_atom_site_refinement_flags
_atom_site_disorder_assembly
_atom_site_disorder_group
Na1 Na 0.11347(18) 0.11347(18) 0.11347(18) 0.0699(17) Uani 1 6 d S . .
N1 N 0.2953(5) 0.1467(2) 0.1467(2) 0.073(2) Uani 1 2 d S . .
B1 B -0.1111(4) 0.1111(4) 0.1111(4) 0.044(3) Uani 1 6 d S . .
H1 H -0.064(8) 0.064(8) 0.064(8) 0.10(5) Uiso 1 6 d S . .
H2 H -0.066(6) 0.167(5) 0.167(5) 0.08(2) Uiso 1 2 d S . .
C1 C 0.3515(10) 0.0839(4) 0.0839(4) 0.111(4) Uani 1 2 d S . .
H1A H 0.4191 0.0946 0.0946 0.134 Uiso 1 2 d SR . .
H1B H 0.3353 0.0984 0.0185 0.134 Uiso 0.50 1 d PR . .
C2 C 0.3129(6) 0.1236(10) 0.2462(5) 0.141(4) Uani 1 1 d . . .
H2A H 0.3414 0.0597 0.2468 0.169 Uiso 1 1 calc R . .
H2B H 0.3626 0.1677 0.2681 0.169 Uiso 1 1 calc R . .

loop_
_atom_site_aniso_label
_atom_site_aniso_U_11
_atom_site_aniso_U_22
_atom_site_aniso_U_33
_atom_site_aniso_U_23
_atom_site_aniso_U_13
_atom_site_aniso_U_12
Na1 0.0699(17) 0.0699(17) 0.0699(17) -0.0212(12) -0.0212(12) -0.0212(12)
N1 0.076(4) 0.072(3) 0.072(3) -0.041(3) -0.0111(18) -0.0111(18)
B1 0.044(3) 0.044(3) 0.044(3) -0.010(3) 0.010(3) 0.010(3)
C1 0.189(12) 0.073(4) 0.073(4) -0.038(5) 0.014(4) 0.014(4)
C2 0.110(5) 0.250(11) 0.062(4) -0.038(5) -0.025(3) 0.093(6)

loop_
_atom_type_symbol
_atom_type_description
_atom_type_scat_dispersion_real
_atom_type_scat_dispersion_imag
_atom_type_scat_source
C C 0.0033 0.0016 'International Tables Vol C Tables 4.2.6.8 and 6.1.1.4'
H H 0.0000 0.0000 'International Tables Vol C Tables 4.2.6.8 and 6.1.1.4'
B B 0.0013 0.0007 'International Tables Vol C Tables 4.2.6.8 and 6.1.1.4'
N N 0.0061 0.0033 'International Tables Vol C Tables 4.2.6.8 and 6.1.1.4'
Na Na 0.0362 0.0249 'International Tables Vol C Tables 4.2.6.8 and 6.1.1.4'

loop_
_geom_angle_atom_site_label_1
_geom_angle_atom_site_label_2
_geom_angle_atom_site_label_3
_geom_angle
_geom_angle_site_symmetry_1
_geom_angle_site_symmetry_3
_geom_angle_publ_flag
N1 Na1 N1 68.06(19) 9 5 ?
N1 Na1 N1 68.06(19) 9 . ?
N1 Na1 N1 68.06(19) 5 . ?
N1 Na1 B1 166.4(2) 9 3 ?
N1 Na1 B1 100.90(15) 5 3 ?
N1 Na1 B1 100.90(15) . 3 ?
N1 Na1 B1 100.90(15) 9 2 ?
N1 Na1 B1 166.4(2) 5 2 ?
N1 Na1 B1 100.90(15) . 2 ?
B1 Na1 B1 88.8(2) 3 2 ?
N1 Na1 B1 100.90(15) 9 . ?
N1 Na1 B1 100.90(15) 5 . ?
N1 Na1 B1 166.4(2) . . ?
B1 Na1 B1 88.8(2) 3 . ?
B1 Na1 B1 88.8(2) 2 . ?
C2 N1 C2 113.5(11) . 17 ?
C2 N1 C1 110.5(5) . . ?
C2 N1 C1 110.5(5) 17 . ?
C2 N1 Na1 107.1(5) . . ?
C2 N1 Na1 107.1(5) 17 . ?
C1 N1 Na1 107.8(6) . . ?
Na1 B1 Na1 91.2(2) . 3 ?
Na1 B1 Na1 91.2(2) . 2 ?
Na1 B1 Na1 91.2(2) 3 2 ?
C2 C2 N1 124.0(4) 21 . ?

loop_
_geom_bond_atom_site_label_1
_geom_bond_atom_site_label_2
_geom_bond_distance
_geom_bond_site_symmetry_2
_geom_bond_publ_flag
Na1 N1 2.603(7) 9 ?
Na1 N1 2.603(7) 5 ?
Na1 N1 2.603(7) . ?
Na1 B1 3.112(6) 3 ?
Na1 B1 3.112(6) 2 ?
Na1 B1 3.112(6) . ?
N1 C2 1.436(8) . ?
N1 C2 1.436(8) 17 ?
N1 C1 1.457(10) . ?
B1 Na1 3.112(6) 3 ?
B1 Na1 3.112(6) 2 ?
C2 C2 1.307(16) 21 ?
